data_2202734
loop_
_publ_author_name
'Condron, Cathie L.'
'Strand, Joel D.'
'Miller, Gordon J.'
'Canfield, Paul C.'

_publ_section_title
;
 The intermetallic compound Gd~6~Ta~4~Al~43~
;
_journal_issue 11
_journal_name_full 'Acta Crystallographica Section E'
_journal_page_first i147
_journal_page_last i148
_journal_paper_doi 10.1107/S1600536803021640
_journal_volume 59
_journal_year 2003
_chemical_formula_iupac 'Gd6 Ta4 Al43'
_chemical_formula_moiety 'Al43 Gd6 Ta4'
_chemical_formula_structural 'Gd6 Ta4 Al43'
_chemical_formula_sum 'Al43 Gd6 Ta4'
_chemical_formula_weight 2827.44
_chemical_name_common 'gadolinium tantalum aluminum'
_chemical_name_systematic 'gadolinium tantalum aluminum'
_space_group_IT_number 193
_symmetry_cell_setting hexagonal
_symmetry_space_group_name_Hall '-P 6c 2'
_symmetry_space_group_name_H-M 'P 63/m c m'
_atom_sites_solution_hydrogens none
_atom_sites_solution_primary direct
_atom_sites_solution_secondary difmap
_cell_angle_alpha 90.00
_cell_angle_beta 90.00
_cell_angle_gamma 120.00
_cell_formula_units_Z 2
_cell_length_a 11.1047(16)
_cell_length_b 11.1047(16)
_cell_length_c 17.885(4)
_cell_measurement_reflns_used 12079
_cell_measurement_temperature 293(2)
_cell_measurement_theta_max 56.483
_cell_measurement_theta_min 4.555
_cell_volume 1910.0(6)
_computing_cell_refinement 'SAINT (Bruker, 2003)'
_computing_data_collection 'SMART (Bruker, 2003)'
_computing_data_reduction SAINT
_computing_molecular_graphics 'Balls and Sticks (Kang & Ozawa, 2003)'
_computing_publication_material SHELXL97
_computing_structure_refinement 'SHELXL97 (Sheldrick, 2001)'
_computing_structure_solution 'SHELXS97 (Sheldrick, 2001)'
_diffrn_ambient_temperature 293(2)
_diffrn_measured_fraction_theta_full 0.985
_diffrn_measured_fraction_theta_max 0.985
_diffrn_measurement_device_type 'Bruker SMART APEX'
_diffrn_measurement_method \w
_diffrn_radiation_monochromator graphite
_diffrn_radiation_source 'normal sealed tube'
_diffrn_radiation_type MoK\a
_diffrn_radiation_wavelength 0.71073
_diffrn_reflns_av_R_equivalents 0.0357
_diffrn_reflns_av_sigmaI/netI 0.0156
_diffrn_reflns_limit_h_max 14
_diffrn_reflns_limit_h_min -14
_diffrn_reflns_limit_k_max 10
_diffrn_reflns_limit_k_min -14
_diffrn_reflns_limit_l_max 22
_diffrn_reflns_limit_l_min -22
_diffrn_reflns_number 11039
_diffrn_reflns_theta_full 28.24
_diffrn_reflns_theta_max 28.24
_diffrn_reflns_theta_min 2.12
_diffrn_standards_decay_% 0
_diffrn_standards_interval_time 0
_diffrn_standards_number 0
_exptl_absorpt_coefficient_mu 22.664
_exptl_absorpt_correction_T_max 0.322
_exptl_absorpt_correction_T_min 0.099
_exptl_absorpt_correction_type multi-scan
_exptl_absorpt_process_details '(SADABS2.03; Sheldrick, 2002)'
_exptl_crystal_colour silver
_exptl_crystal_density_diffrn 4.916
_exptl_crystal_density_method 'not measured'
_exptl_crystal_description prism
_exptl_crystal_F_000 2470
_exptl_crystal_size_max 0.19
_exptl_crystal_size_mid 0.09
_exptl_crystal_size_min 0.05
_refine_diff_density_max 1.509
_refine_diff_density_min -0.849
_refine_ls_extinction_coef 0.00078(5)
_refine_ls_extinction_expression Fc^*^=kFc[1+0.001xFc^2^\l^3^/sin(2\q)]^-1/4^
_refine_ls_extinction_method SHELXL97
_refine_ls_goodness_of_fit_ref 1.340
_refine_ls_hydrogen_treatment none
_refine_ls_matrix_type full
_refine_ls_number_parameters 53
_refine_ls_number_reflns 873
_refine_ls_number_restraints 0
_refine_ls_restrained_S_all 1.340
_refine_ls_R_factor_all 0.0195
_refine_ls_R_factor_gt 0.0189
_refine_ls_shift/su_max 0.000
_refine_ls_shift/su_mean 0.000
_refine_ls_structure_factor_coef Fsqd
_refine_ls_weighting_details 'calc w = 1/[\s^2^(Fo^2^)+(0.0157P)^2^+8.7197P] where P = (Fo^2^+2Fc^2^)/3'
_refine_ls_weighting_scheme calc
_refine_ls_wR_factor_gt 0.0430
_refine_ls_wR_factor_ref 0.0431
_reflns_number_gt 859
_reflns_number_total 873
_reflns_threshold_expression I>2\s(I)
_cod_data_source_file mg6025.cif
_cod_data_source_block I
_cod_original_cell_volume 1910.0(5)
_cod_database_code 2202734
_cod_database_fobs_code 2202734

loop_
_symmetry_equiv_pos_as_xyz
'x, y, z'
'-y, x-y, z'
'-x+y, -x, z'
'-x, -y, z+1/2'
'y, -x+y, z+1/2'
'x-y, x, z+1/2'
'y, x, -z+1/2'
'x-y, -y, -z+1/2'
'-x, -x+y, -z+1/2'
'-y, -x, -z'
'-x+y, y, -z'
'x, x-y, -z'
'-x, -y, -z'
'y, -x+y, -z'
'x-y, x, -z'
'x, y, -z-1/2'
'-y, x-y, -z-1/2'
'-x+y, -x, -z-1/2'
'-y, -x, z-1/2'
'-x+y, y, z-1/2'
'x, x-y, z-1/2'
'y, x, z'
'x-y, -y, z'
'-x, -x+y, z'

loop_
_atom_site_label
_atom_site_fract_x
_atom_site_fract_y
_atom_site_fract_z
_atom_site_U_iso_or_equiv
_atom_site_adp_type
_atom_site_calc_flag
_atom_site_refinement_flags
_atom_site_occupancy
_atom_site_disorder_assembly
_atom_site_disorder_group
_atom_site_type_symbol
Gd 0.52907(3) 0.0000 0.095876(16) 0.00727(11) Uani d S 1 . . Gd
Ta1 0.72815(3) 0.0000 0.2500 0.00436(11) Uani d S 1 . . Ta
Ta2 0.0000 0.0000 0.0000 0.00447(14) Uani d S 1 . . Ta
Al1 0.60496(14) 0.76378(15) 0.16351(8) 0.0103(3) Uani d . 1 . . Al
Al2 0.0000 0.84110(18) 0.11526(10) 0.0094(4) Uani d S 1 . . Al
Al3 0.25515(17) 0.0000 0.02958(11) 0.0092(4) Uani d S 1 . . Al
Al4 0.4459(2) 0.8513(2) 0.2500 0.0091(4) Uani d S 1 . . Al
Al5 0.5057(2) 0.75285(10) 0.0000 0.0098(4) Uani d S 1 . . Al
Al6 0.3333 0.6667 0.12544(13) 0.0090(4) Uani d S 1 . . Al
Al7 0.0000 0.1485(3) 0.2500 0.0093(5) Uani d S 1 . . Al

loop_
_atom_site_aniso_label
_atom_site_aniso_U_11
_atom_site_aniso_U_22
_atom_site_aniso_U_33
_atom_site_aniso_U_12
_atom_site_aniso_U_13
_atom_site_aniso_U_23
Gd 0.00779(14) 0.00683(16) 0.00686(16) 0.00341(8) 0.00117(9) 0.000
Ta1 0.00402(14) 0.00412(17) 0.00498(17) 0.00206(9) 0.000 0.000
Ta2 0.00471(18) 0.00471(18) 0.0040(3) 0.00235(9) 0.000 0.000
Al1 0.0076(6) 0.0090(6) 0.0125(6) 0.0027(5) -0.0001(5) -0.0025(5)
Al2 0.0086(9) 0.0109(7) 0.0080(8) 0.0043(4) 0.000 0.0027(6)
Al3 0.0080(6) 0.0098(9) 0.0106(9) 0.0049(5) -0.0001(6) 0.000
Al4 0.0065(9) 0.0119(9) 0.0080(8) 0.0038(7) 0.000 0.000
Al5 0.0077(9) 0.0092(6) 0.0122(8) 0.0038(4) 0.000 -0.0017(6)
Al6 0.0082(6) 0.0082(6) 0.0106(10) 0.0041(3) 0.000 0.000
Al7 0.0054(12) 0.0106(10) 0.0103(12) 0.0027(6) 0.000 0.000

loop_
_atom_type_symbol
_atom_type_description
_atom_type_scat_dispersion_real
_atom_type_scat_dispersion_imag
_atom_type_scat_source
Al Al 0.0645 0.0514 'International Tables Vol C Tables 4.2.6.8 and 6.1.1.4'
Gd Gd -0.1653 3.9035 'International Tables Vol C Tables 4.2.6.8 and 6.1.1.4'
Ta Ta -0.7052 6.5227 'International Tables Vol C Tables 4.2.6.8 and 6.1.1.4'

loop_
_geom_angle_atom_site_label_1
_geom_angle_atom_site_label_2
_geom_angle_atom_site_label_3
_geom_angle_site_symmetry_1
_geom_angle_site_symmetry_3
_geom_angle
_geom_angle_publ_flag
Al1 Gd Al1 2_655 24_655 59.71(5) no
Al1 Gd Al4 2_655 8_665 81.66(5) no
Al1 Gd Al4 24_655 8_665 52.89(4) no
Al1 Gd Al4 2_655 1_545 52.89(4) no
Al1 Gd Al4 24_655 1_545 81.66(5) no
Al4 Gd Al4 8_665 1_545 54.81(7) no
Al1 Gd Al5 2_655 1_545 96.46(4) no
Al1 Gd Al5 24_655 1_545 150.14(4) no
Al4 Gd Al5 8_665 1_545 147.72(4) no
Al4 Gd Al5 1_545 1_545 98.49(4) no
Al1 Gd Al5 2_655 14 150.14(4) no
Al1 Gd Al5 24_655 14 96.46(4) no
Al4 Gd Al5 8_665 14 98.49(4) no
Al4 Gd Al5 1_545 14 147.72(4) no
Al5 Gd Al5 1_545 14 98.60(5) no
Al1 Gd Al3 2_655 . 54.79(4) no
Al1 Gd Al3 24_655 . 54.79(4) no
Al4 Gd Al3 8_665 . 107.02(5) no
Al4 Gd Al3 1_545 . 107.02(5) no
Al5 Gd Al3 1_545 . 97.59(4) no
Al5 Gd Al3 14 . 97.59(4) no
Al1 Gd Al6 2_655 22 110.40(3) no
Al1 Gd Al6 24_655 22 51.02(3) no
Al4 Gd Al6 8_665 22 53.22(5) no
Al4 Gd Al6 1_545 22 107.76(5) no
Al5 Gd Al6 1_545 22 150.23(4) no
Al5 Gd Al6 14 22 51.63(4) no
Al3 Gd Al6 . 22 88.093(17) no
Al1 Gd Al6 2_655 1_545 51.02(3) no
Al1 Gd Al6 24_655 1_545 110.40(3) no
Al4 Gd Al6 8_665 1_545 107.76(5) no
Al4 Gd Al6 1_545 1_545 53.22(5) no
Al5 Gd Al6 1_545 1_545 51.63(4) no
Al5 Gd Al6 14 1_545 150.23(4) no
Al3 Gd Al6 . 1_545 88.093(17) no
Al6 Gd Al6 22 1_545 158.13(7) no
Al1 Gd Al3 2_655 13_655 146.44(3) no
Al1 Gd Al3 24_655 13_655 146.44(3) no
Al4 Gd Al3 8_665 13_655 129.02(5) no
Al4 Gd Al3 1_545 13_655 129.02(5) no
Al5 Gd Al3 1_545 13_655 50.73(3) no
Al5 Gd Al3 14 13_655 50.73(3) no
Al3 Gd Al3 . 13_655 115.58(4) no
Al6 Gd Al3 22 13_655 100.54(3) no
Al6 Gd Al3 1_545 13_655 100.54(3) no
Al1 Gd Al1 2_655 23_665 133.69(5) no
Al1 Gd Al1 24_655 23_665 90.96(5) no
Al4 Gd Al1 8_665 23_665 52.34(4) no
Al4 Gd Al1 1_545 23_665 90.69(4) no
Al5 Gd Al1 1_545 23_665 118.84(4) no
Al5 Gd Al1 14 23_665 57.05(3) no
Al3 Gd Al1 . 23_665 136.80(2) no
Al6 Gd Al1 22 23_665 48.74(3) no
Al6 Gd Al1 1_545 23_665 132.04(4) no
Al3 Gd Al1 13_655 23_665 77.16(4) no
Al1 Gd Al1 2_655 1_545 90.96(5) no
Al1 Gd Al1 24_655 1_545 133.69(5) no
Al4 Gd Al1 8_665 1_545 90.69(4) no
Al4 Gd Al1 1_545 1_545 52.34(4) no
Al5 Gd Al1 1_545 1_545 57.05(3) no
Al5 Gd Al1 14 1_545 118.84(4) no
Al3 Gd Al1 . 1_545 136.80(2) no
Al6 Gd Al1 22 1_545 132.04(4) no
Al6 Gd Al1 1_545 1_545 48.74(3) no
Al3 Gd Al1 13_655 1_545 77.16(4) no
Al1 Gd Al1 23_665 1_545 85.20(5) no
Al7 Ta1 Al7 1_655 2_655 66.11(12) no
Al7 Ta1 Al4 1_655 1_545 178.71(8) no
Al7 Ta1 Al4 2_655 1_545 115.18(8) no
Al7 Ta1 Al4 1_655 8_665 115.18(8) no
Al7 Ta1 Al4 2_655 8_665 178.71(8) no
Al4 Ta1 Al4 1_545 8_665 63.54(8) no
Al7 Ta1 Al2 1_655 18_556 67.23(4) no
Al7 Ta1 Al2 2_655 18_556 67.23(4) no
Al4 Ta1 Al2 1_545 18_556 113.11(4) no
Al4 Ta1 Al2 8_665 18_556 113.11(4) no
Al7 Ta1 Al2 1_655 3 67.23(4) no
Al7 Ta1 Al2 2_655 3 67.23(4) no
Al4 Ta1 Al2 1_545 3 113.11(4) no
Al4 Ta1 Al2 8_665 3 113.11(4) no
Al2 Ta1 Al2 18_556 3 125.01(9) no
Al7 Ta1 Al1 1_655 1_545 117.90(6) no
Al7 Ta1 Al1 2_655 1_545 64.31(6) no
Al4 Ta1 Al1 1_545 1_545 63.09(4) no
Al4 Ta1 Al1 8_665 1_545 114.69(4) no
Al2 Ta1 Al1 18_556 1_545 120.57(3) no
Al2 Ta1 Al1 3 1_545 60.68(3) no
Al7 Ta1 Al1 1_655 8_665 64.31(6) no
Al7 Ta1 Al1 2_655 8_665 117.90(6) no
Al4 Ta1 Al1 1_545 8_665 114.69(4) no
Al4 Ta1 Al1 8_665 8_665 63.09(4) no
Al2 Ta1 Al1 18_556 8_665 60.68(3) no
Al2 Ta1 Al1 3 8_665 120.57(3) no
Al1 Ta1 Al1 1_545 8_665 177.65(6) no
Al7 Ta1 Al1 1_655 23_665 64.31(6) no
Al7 Ta1 Al1 2_655 23_665 117.90(6) no
Al4 Ta1 Al1 1_545 23_665 114.69(4) no
Al4 Ta1 Al1 8_665 23_665 63.09(4) no
Al2 Ta1 Al1 18_556 23_665 120.57(3) no
Al2 Ta1 Al1 3 23_665 60.68(3) no
Al1 Ta1 Al1 1_545 23_665 111.46(6) no
Al1 Ta1 Al1 8_665 23_665 68.49(6) no
Al7 Ta1 Al1 1_655 16_546 117.90(6) no
Al7 Ta1 Al1 2_655 16_546 64.31(6) no
Al4 Ta1 Al1 1_545 16_546 63.09(4) no
Al4 Ta1 Al1 8_665 16_546 114.69(4) no
Al2 Ta1 Al1 18_556 16_546 60.68(3) no
Al2 Ta1 Al1 3 16_546 120.57(3) no
Al1 Ta1 Al1 1_545 16_546 68.49(6) no
Al1 Ta1 Al1 8_665 16_546 111.46(6) no
Al1 Ta1 Al1 23_665 16_546 177.65(6) no
Al7 Ta1 Gd 1_655 . 121.63(3) no
Al7 Ta1 Gd 2_655 . 121.63(3) no
Al4 Ta1 Gd 1_545 . 57.865(18) no
Al4 Ta1 Gd 8_665 . 57.865(18) no
Al2 Ta1 Gd 18_556 . 168.77(4) no
Al2 Ta1 Gd 3 . 66.23(4) no
Al1 Ta1 Gd 1_545 . 63.14(3) no
Al1 Ta1 Gd 8_665 . 115.22(3) no
Al1 Ta1 Gd 23_665 . 63.14(3) no
Al1 Ta1 Gd 16_546 . 115.22(3) no
Al7 Ta1 Gd 1_655 16_556 121.63(3) no
Al7 Ta1 Gd 2_655 16_556 121.63(3) no
Al4 Ta1 Gd 1_545 16_556 57.865(18) no
Al4 Ta1 Gd 8_665 16_556 57.865(18) no
Al2 Ta1 Gd 18_556 16_556 66.23(4) no
Al2 Ta1 Gd 3 16_556 168.77(4) no
Al1 Ta1 Gd 1_545 16_556 115.22(3) no
Al1 Ta1 Gd 8_665 16_556 63.14(3) no
Al1 Ta1 Gd 23_665 16_556 115.22(3) no
Al1 Ta1 Gd 16_546 16_556 63.14(3) no
Gd Ta1 Gd . 16_556 102.540(19) no
Al2 Ta2 Al2 14_445 2_665 180.00(9) no
Al2 Ta2 Al2 14_445 1_545 111.45(7) no
Al2 Ta2 Al2 2_665 1_545 68.55(7) no
Al2 Ta2 Al2 14_445 13_565 68.55(7) no
Al2 Ta2 Al2 2_665 13_565 111.45(7) no
Al2 Ta2 Al2 1_545 13_565 180.00(8) no
Al2 Ta2 Al2 14_445 15_655 68.55(7) no
Al2 Ta2 Al2 2_665 15_655 111.45(7) no
Al2 Ta2 Al2 1_545 15_655 111.45(7) no
Al2 Ta2 Al2 13_565 15_655 68.55(7) no
Al2 Ta2 Al2 14_445 3_455 111.45(7) no
Al2 Ta2 Al2 2_665 3_455 68.55(7) no
Al2 Ta2 Al2 1_545 3_455 68.55(7) no
Al2 Ta2 Al2 13_565 3_455 111.45(7) no
Al2 Ta2 Al2 15_655 3_455 180.00(8) no
Al2 Ta2 Al3 14_445 15 119.99(6) no
Al2 Ta2 Al3 2_665 15 60.01(6) no
Al2 Ta2 Al3 1_545 15 117.33(3) no
Al2 Ta2 Al3 13_565 15 62.67(3) no
Al2 Ta2 Al3 15_655 15 62.67(3) no
Al2 Ta2 Al3 3_455 15 117.33(3) no
Al2 Ta2 Al3 14_445 3 60.01(6) no
Al2 Ta2 Al3 2_665 3 119.99(6) no
Al2 Ta2 Al3 1_545 3 62.67(3) no
Al2 Ta2 Al3 13_565 3 117.33(3) no
Al2 Ta2 Al3 15_655 3 117.33(3) no
Al2 Ta2 Al3 3_455 3 62.67(3) no
Al3 Ta2 Al3 15 3 180.00(15) no
Al2 Ta2 Al3 14_445 . 117.33(3) no
Al2 Ta2 Al3 2_665 . 62.67(3) no
Al2 Ta2 Al3 1_545 . 62.67(3) no
Al2 Ta2 Al3 13_565 . 117.33(3) no
Al2 Ta2 Al3 15_655 . 60.01(6) no
Al2 Ta2 Al3 3_455 . 119.99(6) no
Al3 Ta2 Al3 15 . 63.29(2) no
Al3 Ta2 Al3 3 . 116.71(2) no
Al2 Ta2 Al3 14_445 2 117.33(3) no
Al2 Ta2 Al3 2_665 2 62.67(3) no
Al2 Ta2 Al3 1_545 2 119.99(6) no
Al2 Ta2 Al3 13_565 2 60.01(6) no
Al2 Ta2 Al3 15_655 2 117.33(3) no
Al2 Ta2 Al3 3_455 2 62.67(3) no
Al3 Ta2 Al3 15 2 63.29(2) no
Al3 Ta2 Al3 3 2 116.71(2) no
Al3 Ta2 Al3 . 2 116.71(2) no
Al2 Ta2 Al3 14_445 14 62.67(3) no
Al2 Ta2 Al3 2_665 14 117.33(3) no
Al2 Ta2 Al3 1_545 14 60.01(6) no
Al2 Ta2 Al3 13_565 14 119.99(6) no
Al2 Ta2 Al3 15_655 14 62.67(3) no
Al2 Ta2 Al3 3_455 14 117.33(3) no
Al3 Ta2 Al3 15 14 116.71(2) no
Al3 Ta2 Al3 3 14 63.29(2) no
Al3 Ta2 Al3 . 14 63.29(2) no
Al3 Ta2 Al3 2 14 180.00(8) no
Al2 Ta2 Al3 14_445 13 62.67(3) no
Al2 Ta2 Al3 2_665 13 117.33(3) no
Al2 Ta2 Al3 1_545 13 117.33(3) no
Al2 Ta2 Al3 13_565 13 62.67(3) no
Al2 Ta2 Al3 15_655 13 119.99(6) no
Al2 Ta2 Al3 3_455 13 60.01(6) no
Al3 Ta2 Al3 15 13 116.71(2) no
Al3 Ta2 Al3 3 13 63.29(2) no
Al3 Ta2 Al3 . 13 180.00(8) no
Al3 Ta2 Al3 2 13 63.29(2) no
Al3 Ta2 Al3 14 13 116.71(2) no
Al6 Al1 Ta1 . 1_565 116.17(5) no
Al6 Al1 Al4 . 3_565 62.82(6) no
Ta1 Al1 Al4 1_565 3_565 107.28(5) no
Al6 Al1 Al2 . 3_565 129.31(7) no
Ta1 Al1 Al2 1_565 3_565 59.08(4) no
Al4 Al1 Al2 3_565 3_565 163.84(7) no
Al6 Al1 Al7 . 2_665 161.66(7) no
Ta1 Al1 Al7 1_565 2_665 55.62(4) no
Al4 Al1 Al7 3_565 2_665 102.30(7) no
Al2 Al1 Al7 3_565 2_665 63.42(7) no
Al6 Al1 Al4 . . 61.41(6) no
Ta1 Al1 Al4 1_565 . 57.89(5) no
Al4 Al1 Al4 3_565 . 67.06(8) no
Al2 Al1 Al4 3_565 . 107.51(7) no
Al7 Al1 Al4 2_665 . 103.93(5) no
Al6 Al1 Al3 . 3_665 106.81(7) no
Ta1 Al1 Al3 1_565 3_665 120.11(6) no
Al4 Al1 Al3 3_565 3_665 129.28(7) no
Al2 Al1 Al3 3_565 3_665 61.65(6) no
Al7 Al1 Al3 2_665 3_665 90.87(5) no
Al4 Al1 Al3 . 3_665 155.49(6) no
Al6 Al1 Gd . 3_665 68.21(3) no
Ta1 Al1 Gd 1_565 3_665 168.37(6) no
Al4 Al1 Gd 3_565 3_665 64.28(4) no
Al2 Al1 Gd 3_565 3_665 127.64(6) no
Al7 Al1 Gd 2_665 3_665 116.68(6) no
Al4 Al1 Gd . 3_665 121.26(6) no
Al3 Al1 Gd 3_665 3_665 66.03(5) no
Al6 Al1 Gd . 1_565 63.88(3) no
Ta1 Al1 Gd 1_565 1_565 69.92(3) no
Al4 Al1 Gd 3_565 1_565 116.97(6) no
Al2 Al1 Gd 3_565 1_565 68.60(5) no
Al7 Al1 Gd 2_665 1_565 120.04(6) no
Al4 Al1 Gd . 1_565 59.34(4) no
Al3 Al1 Gd 3_665 1_565 96.38(4) no
Gd Al1 Gd 3_665 1_565 120.53(4) no
Ta2 Al2 Ta1 1_565 2 166.93(8) no
Ta2 Al2 Al1 1_565 22_455 123.10(4) no
Ta1 Al2 Al1 2 22_455 60.24(4) no
Ta2 Al2 Al1 1_565 2_665 123.10(4) no
Ta1 Al2 Al1 2 2_665 60.24(4) no
Al1 Al2 Al1 22_455 2_665 110.73(8) no
Ta2 Al2 Al3 1_565 14_565 62.99(6) no
Ta1 Al2 Al3 2 14_565 130.08(8) no
Al1 Al2 Al3 22_455 14_565 96.19(6) no
Al1 Al2 Al3 2_665 14_565 96.19(6) no
Ta2 Al2 Al3 1_565 3_565 61.50(5) no
Ta1 Al2 Al3 2 3_565 121.44(5) no
Al1 Al2 Al3 22_455 3_565 61.85(5) no
Al1 Al2 Al3 2_665 3_565 156.05(9) no
Al3 Al2 Al3 14_565 3_565 63.86(5) no
Ta2 Al2 Al3 1_565 1_565 61.50(5) no
Ta1 Al2 Al3 2 1_565 121.44(5) no
Al1 Al2 Al3 22_455 1_565 156.05(9) no
Al1 Al2 Al3 2_665 1_565 61.85(5) no
Al3 Al2 Al3 14_565 1_565 63.86(5) no
Al3 Al2 Al3 3_565 1_565 114.73(10) no
Ta2 Al2 Al7 1_565 3_565 114.38(6) no
Ta1 Al2 Al7 2 3_565 54.79(3) no
Al1 Al2 Al7 22_455 3_565 107.08(7) no
Al1 Al2 Al7 2_665 3_565 59.90(6) no
Al3 Al2 Al7 14_565 3_565 151.08(5) no
Al3 Al2 Al7 3_565 3_565 142.93(8) no
Al3 Al2 Al7 1_565 3_565 89.08(6) no
Ta2 Al2 Al7 1_565 2_565 114.38(6) no
Ta1 Al2 Al7 2 2_565 54.79(3) no
Al1 Al2 Al7 22_455 2_565 59.90(6) no
Al1 Al2 Al7 2_665 2_565 107.08(7) no
Al3 Al2 Al7 14_565 2_565 151.08(5) no
Al3 Al2 Al7 3_565 2_565 89.08(6) no
Al3 Al2 Al7 1_565 2_565 142.93(8) no
Al7 Al2 Al7 3_565 2_565 57.80(10) no
Ta2 Al2 Gd 1_565 2 124.85(6) no
Ta1 Al2 Gd 2 2 68.22(4) no
Al1 Al2 Gd 22_455 2 63.82(5) no
Al1 Al2 Gd 2_665 2 63.82(5) no
Al3 Al2 Gd 14_565 2 61.86(6) no
Al3 Al2 Gd 3_565 2 93.81(5) no
Al3 Al2 Gd 1_565 2 93.81(5) no
Al7 Al2 Gd 3_565 2 113.44(6) no
Al7 Al2 Gd 2_565 2 113.44(6) no
Al5 Al3 Al5 13_665 2_655 119.43(8) no
Al5 Al3 Al2 13_665 15_655 90.01(5) no
Al5 Al3 Al2 2_655 15_655 90.01(5) no
Al5 Al3 Ta2 13_665 . 115.03(5) no
Al5 Al3 Ta2 2_655 . 115.03(5) no
Al2 Al3 Ta2 15_655 . 57.00(5) no
Al5 Al3 Al2 13_665 2_665 87.73(4) no
Al5 Al3 Al2 2_655 2_665 150.01(7) no
Al2 Al3 Al2 15_655 2_665 103.34(8) no
Ta2 Al3 Al2 . 2_665 55.83(5) no
Al5 Al3 Al2 13_665 1_545 150.01(7) no
Al5 Al3 Al2 2_655 1_545 87.73(4) no
Al2 Al3 Al2 15_655 1_545 103.34(8) no
Ta2 Al3 Al2 . 1_545 55.83(5) no
Al2 Al3 Al2 2_665 1_545 63.26(9) no
Al5 Al3 Al1 13_665 24_655 66.34(4) no
Al5 Al3 Al1 2_655 24_655 120.15(7) no
Al2 Al3 Al1 15_655 24_655 147.81(4) no
Ta2 Al3 Al1 . 24_655 112.13(6) no
Al2 Al3 Al1 2_665 24_655 56.50(5) no
Al2 Al3 Al1 1_545 24_655 89.82(7) no
Al5 Al3 Al1 13_665 2_655 120.15(7) no
Al5 Al3 Al1 2_655 2_655 66.34(4) no
Al2 Al3 Al1 15_655 2_655 147.81(4) no
Ta2 Al3 Al1 . 2_655 112.13(6) no
Al2 Al3 Al1 2_665 2_655 89.82(7) no
Al2 Al3 Al1 1_545 2_655 56.50(5) no
Al1 Al3 Al1 24_655 2_655 63.10(7) no
Al5 Al3 Gd 13_665 . 68.62(4) no
Al5 Al3 Gd 2_655 . 68.62(4) no
Al2 Al3 Gd 15_655 . 133.72(8) no
Ta2 Al3 Gd . . 169.28(7) no
Al2 Al3 Gd 2_665 . 115.65(6) no
Al2 Al3 Gd 1_545 . 115.65(6) no
Al1 Al3 Gd 24_655 . 59.18(4) no
Al1 Al3 Gd 2_655 . 59.18(4) no
Al5 Al3 Gd 13_665 13_655 61.86(4) no
Al5 Al3 Gd 2_655 13_655 61.86(4) no
Al2 Al3 Gd 15_655 13_655 69.30(6) no
Ta2 Al3 Gd . 13_655 126.31(7) no
Al2 Al3 Gd 2_665 13_655 148.02(4) no
Al2 Al3 Gd 1_545 13_655 148.02(4) no
Al1 Al3 Gd 24_655 13_655 113.14(6) no
Al1 Al3 Gd 2_655 13_655 113.14(6) no
Gd Al3 Gd . 13_655 64.42(4) no
Ta1 Al4 Al1 1_565 2_665 136.13(6) no
Ta1 Al4 Al1 1_565 17_666 136.13(6) no
Al1 Al4 Al1 2_665 17_666 68.46(7) no
Ta1 Al4 Al6 1_565 . 113.20(5) no
Al1 Al4 Al6 2_665 . 58.31(4) no
Al1 Al4 Al6 17_666 . 110.59(7) no
Ta1 Al4 Al6 1_565 16_556 113.20(5) no
Al1 Al4 Al6 2_665 16_556 110.59(7) no
Al1 Al4 Al6 17_666 16_556 58.31(4) no
Al6 Al4 Al6 . 16_556 102.44(9) no
Ta1 Al4 Al1 1_565 16_556 59.02(5) no
Al1 Al4 Al1 2_665 16_556 160.85(9) no
Al1 Al4 Al1 17_666 16_556 109.64(6) no
Al6 Al4 Al1 . 16_556 107.50(7) no
Al6 Al4 Al1 16_556 16_556 57.12(4) no
Ta1 Al4 Al1 1_565 . 59.02(5) no
Al1 Al4 Al1 2_665 . 109.64(6) no
Al1 Al4 Al1 17_666 . 160.85(9) no
Al6 Al4 Al1 . . 57.12(4) no
Al6 Al4 Al1 16_556 . 107.50(7) no
Al1 Al4 Al1 16_556 . 65.50(7) no
Ta1 Al4 Al4 1_565 8_675 58.23(4) no
Al1 Al4 Al4 2_665 8_675 92.03(5) no
Al1 Al4 Al4 17_666 8_675 92.03(5) no
Al6 Al4 Al4 . 8_675 128.42(4) no
Al6 Al4 Al4 16_556 8_675 128.42(4) no
Al1 Al4 Al4 16_556 8_675 107.12(5) no
Al1 Al4 Al4 . 8_675 107.12(5) no
Ta1 Al4 Gd 1_565 16_566 74.38(4) no
Al1 Al4 Gd 2_665 16_566 122.79(7) no
Al1 Al4 Gd 17_666 16_566 62.83(4) no
Al6 Al4 Gd . 16_566 168.56(7) no
Al6 Al4 Gd 16_556 16_566 66.22(3) no
Al1 Al4 Gd 16_556 16_566 68.32(4) no
Al1 Al4 Gd . 16_566 126.19(7) no
Al4 Al4 Gd 8_675 16_566 62.60(3) no
Ta1 Al4 Gd 1_565 1_565 74.38(4) no
Al1 Al4 Gd 2_665 1_565 62.83(4) no
Al1 Al4 Gd 17_666 1_565 122.79(7) no
Al6 Al4 Gd . 1_565 66.22(3) no
Al6 Al4 Gd 16_556 1_565 168.56(7) no
Al1 Al4 Gd 16_556 1_565 126.19(7) no
Al1 Al4 Gd . 1_565 68.32(4) no
Al4 Al4 Gd 8_675 1_565 62.60(3) no
Gd Al4 Gd 16_566 1_565 125.05(7) no
Al3 Al5 Al3 13_665 3_665 66.65(8) no
Al3 Al5 Al6 13_665 10_665 110.00(5) no
Al3 Al5 Al6 3_665 10_665 130.62(5) no
Al3 Al5 Al6 13_665 . 130.62(5) no
Al3 Al5 Al6 3_665 . 110.00(5) no
Al6 Al5 Al6 10_665 . 107.08(8) no
Al3 Al5 Al5 13_665 3_565 168.80(4) no
Al3 Al5 Al5 3_665 3_565 117.79(4) no
Al6 Al5 Al5 10_665 3_565 59.03(3) no
Al6 Al5 Al5 . 3_565 59.03(3) no
Al3 Al5 Al5 13_665 2_665 117.79(4) no
Al3 Al5 Al5 3_665 2_665 168.80(4) no
Al6 Al5 Al5 10_665 2_665 59.03(3) no
Al6 Al5 Al5 . 2_665 59.03(3) no
Al5 Al5 Al5 3_565 2_665 60.0 no
Al3 Al5 Gd 13_665 1_565 67.41(4) no
Al3 Al5 Gd 3_665 1_565 105.33(6) no
Al6 Al5 Gd 10_665 1_565 118.85(3) no
Al6 Al5 Gd . 1_565 66.588(18) no
Al5 Al5 Gd 3_565 1_565 118.63(3) no
Al5 Al5 Gd 2_665 1_565 69.21(3) no
Al3 Al5 Gd 13_665 15 105.33(6) no
Al3 Al5 Gd 3_665 15 67.41(4) no
Al6 Al5 Gd 10_665 15 66.588(18) no
Al6 Al5 Gd . 15 118.85(3) no
Al5 Al5 Gd 3_565 15 69.21(3) no
Al5 Al5 Gd 2_665 15 118.63(3) no
Gd Al5 Gd 1_565 15 171.78(7) no
Al3 Al5 Gd 13_665 13_665 62.80(4) no
Al3 Al5 Gd 3_665 13_665 128.36(6) no
Al6 Al5 Gd 10_665 13_665 62.506(15) no
Al6 Al5 Gd . 13_665 110.20(4) no
Al5 Al5 Gd 3_565 13_665 110.18(3) no
Al5 Al5 Gd 2_665 13_665 59.04(3) no
Gd Al5 Gd 1_565 13_665 64.187(15) no
Gd Al5 Gd 15 13_665 116.708(15) no
Al3 Al5 Gd 13_665 3_665 128.36(6) no
Al3 Al5 Gd 3_665 3_665 62.80(4) no
Al6 Al5 Gd 10_665 3_665 110.20(4) no
Al6 Al5 Gd . 3_665 62.506(15) no
Al5 Al5 Gd 3_565 3_665 59.04(3) no
Al5 Al5 Gd 2_665 3_665 110.18(3) no
Gd Al5 Gd 1_565 3_665 116.708(15) no
Gd Al5 Gd 15 3_665 64.187(15) no
Gd Al5 Gd 13_665 3_665 168.77(6) no
Al1 Al6 Al1 2_665 3_565 114.01(4) no
Al1 Al6 Al1 2_665 . 114.01(4) no
Al1 Al6 Al1 3_565 . 114.01(4) no
Al1 Al6 Al5 2_665 2_665 68.43(5) no
Al1 Al6 Al5 3_565 2_665 113.79(5) no
Al1 Al6 Al5 . 2_665 124.42(6) no
Al1 Al6 Al5 2_665 3_565 124.42(6) no
Al1 Al6 Al5 3_565 3_565 68.43(5) no
Al1 Al6 Al5 . 3_565 113.79(5) no
Al5 Al6 Al5 2_665 3_565 61.95(7) no
Al1 Al6 Al5 2_665 . 113.79(5) no
Al1 Al6 Al5 3_565 . 124.42(6) no
Al1 Al6 Al5 . . 68.43(5) no
Al5 Al6 Al5 2_665 . 61.95(7) no
Al5 Al6 Al5 3_565 . 61.95(7) no
Al1 Al6 Al4 2_665 . 58.88(6) no
Al1 Al6 Al4 3_565 . 114.33(9) no
Al1 Al6 Al4 . . 61.47(5) no
Al5 Al6 Al4 2_665 . 118.87(4) no
Al5 Al6 Al4 3_565 . 175.03(5) no
Al5 Al6 Al4 . . 113.70(4) no
Al1 Al6 Al4 2_665 2_665 61.47(5) no
Al1 Al6 Al4 3_565 2_665 58.88(6) no
Al1 Al6 Al4 . 2_665 114.33(9) no
Al5 Al6 Al4 2_665 2_665 113.70(4) no
Al5 Al6 Al4 3_565 2_665 118.87(4) no
Al5 Al6 Al4 . 2_665 175.03(5) no
Al4 Al6 Al4 . 2_665 65.69(7) no
Al1 Al6 Al4 2_665 3_565 114.33(9) no
Al1 Al6 Al4 3_565 3_565 61.47(5) no
Al1 Al6 Al4 . 3_565 58.88(6) no
Al5 Al6 Al4 2_665 3_565 175.03(5) no
Al5 Al6 Al4 3_565 3_565 113.70(4) no
Al5 Al6 Al4 . 3_565 118.87(4) no
Al4 Al6 Al4 . 3_565 65.69(7) no
Al4 Al6 Al4 2_665 3_565 65.69(7) no
Al1 Al6 Gd 2_665 2 67.38(3) no
Al1 Al6 Gd 3_565 2 60.76(3) no
Al1 Al6 Gd . 2 173.80(8) no
Al5 Al6 Gd 2_665 2 61.78(3) no
Al5 Al6 Gd 3_565 2 68.22(3) no
Al5 Al6 Gd . 2 116.95(7) no
Al4 Al6 Gd . 2 116.66(6) no
Al4 Al6 Gd 2_665 2 60.55(3) no
Al4 Al6 Gd 3_565 2 114.94(5) no
Al1 Al6 Gd 2_665 1_565 60.76(3) no
Al1 Al6 Gd 3_565 1_565 173.80(8) no
Al1 Al6 Gd . 1_565 67.38(3) no
Al5 Al6 Gd 2_665 1_565 68.22(3) no
Al5 Al6 Gd 3_565 1_565 116.95(7) no
Al5 Al6 Gd . 1_565 61.78(3) no
Al4 Al6 Gd . 1_565 60.55(3) no
Al4 Al6 Gd 2_665 1_565 114.94(5) no
Al4 Al6 Gd 3_565 1_565 116.66(6) no
Gd Al6 Gd 2 1_565 117.43(2) no
Al1 Al6 Gd 2_665 3_665 173.80(8) no
Al1 Al6 Gd 3_565 3_665 67.38(3) no
Al1 Al6 Gd . 3_665 60.76(3) no
Al5 Al6 Gd 2_665 3_665 116.95(7) no
Al5 Al6 Gd 3_565 3_665 61.78(3) no
Al5 Al6 Gd . 3_665 68.22(3) no
Al4 Al6 Gd . 3_665 114.94(5) no
Al4 Al6 Gd 2_665 3_665 116.66(6) no
Al4 Al6 Gd 3_565 3_665 60.55(3) no
Gd Al6 Gd 2 3_665 117.43(2) no
Gd Al6 Gd 1_565 3_665 117.43(2) no
Ta1 Al7 Ta1 1_455 3_665 173.89(12) no
Ta1 Al7 Al7 1_455 2 56.95(6) no
Ta1 Al7 Al7 3_665 2 116.95(6) no
Ta1 Al7 Al7 1_455 3 116.95(6) no
Ta1 Al7 Al7 3_665 3 56.95(6) no
Al7 Al7 Al7 2 3 60.0 no
Ta1 Al7 Al1 1_455 18_566 124.62(7) no
Ta1 Al7 Al1 3_665 18_566 60.07(4) no
Al7 Al7 Al1 2 18_566 146.05(4) no
Al7 Al7 Al1 3 18_566 107.17(5) no
Ta1 Al7 Al1 1_455 23_565 60.07(4) no
Ta1 Al7 Al1 3_665 23_565 124.62(7) no
Al7 Al7 Al1 2 23_565 107.17(5) no
Al7 Al7 Al1 3 23_565 146.05(4) no
Al1 Al7 Al1 18_566 23_565 99.02(10) no
Ta1 Al7 Al1 1_455 3_565 124.62(7) no
Ta1 Al7 Al1 3_665 3_565 60.07(4) no
Al7 Al7 Al1 2 3_565 146.05(4) no
Al7 Al7 Al1 3 3_565 107.17(5) no
Al1 Al7 Al1 18_566 3_565 65.53(7) no
Al1 Al7 Al1 23_565 3_565 64.60(7) no
Ta1 Al7 Al1 1_455 8_565 60.07(4) no
Ta1 Al7 Al1 3_665 8_565 124.62(7) no
Al7 Al7 Al1 2 8_565 107.17(5) no
Al7 Al7 Al1 3 8_565 146.05(4) no
Al1 Al7 Al1 18_566 8_565 64.60(7) no
Al1 Al7 Al1 23_565 8_565 65.53(7) no
Al1 Al7 Al1 3_565 8_565 99.02(10) no
Ta1 Al7 Al2 1_455 3_455 57.98(4) no
Ta1 Al7 Al2 3_665 3_455 120.17(5) no
Al7 Al7 Al2 2 3_455 61.10(5) no
Al7 Al7 Al2 3 3_455 91.94(6) no
Al1 Al7 Al2 18_566 3_455 152.40(9) no
Al1 Al7 Al2 23_565 3_455 56.68(4) no
Al1 Al7 Al2 3_565 3_455 90.20(4) no
Al1 Al7 Al2 8_565 3_455 109.48(6) no
Ta1 Al7 Al2 1_455 17_666 120.17(5) no
Ta1 Al7 Al2 3_665 17_666 57.98(4) no
Al7 Al7 Al2 2 17_666 91.94(6) no
Al7 Al7 Al2 3 17_666 61.10(5) no
Al1 Al7 Al2 18_566 17_666 56.68(4) no
Al1 Al7 Al2 23_565 17_666 152.40(9) no
Al1 Al7 Al2 3_565 17_666 109.48(6) no
Al1 Al7 Al2 8_565 17_666 90.20(4) no
Al2 Al7 Al2 3_455 17_666 149.92(12) no
Ta1 Al7 Al2 1_455 18_456 57.98(4) no
Ta1 Al7 Al2 3_665 18_456 120.17(5) no
Al7 Al7 Al2 2 18_456 61.10(5) no
Al7 Al7 Al2 3 18_456 91.94(6) no
Al1 Al7 Al2 18_566 18_456 90.20(4) no
Al1 Al7 Al2 23_565 18_456 109.48(6) no
Al1 Al7 Al2 3_565 18_456 152.40(9) no
Al1 Al7 Al2 8_565 18_456 56.68(4) no
Al2 Al7 Al2 3_455 18_456 109.29(7) no
Al2 Al7 Al2 17_666 18_456 62.29(7) no
Ta1 Al7 Al2 1_455 2_665 120.17(5) no
Ta1 Al7 Al2 3_665 2_665 57.98(4) no
Al7 Al7 Al2 2 2_665 91.94(6) no
Al7 Al7 Al2 3 2_665 61.10(5) no
Al1 Al7 Al2 18_566 2_665 109.48(6) no
Al1 Al7 Al2 23_565 2_665 90.20(4) no
Al1 Al7 Al2 3_565 2_665 56.68(4) no
Al1 Al7 Al2 8_565 2_665 152.40(9) no
Al2 Al7 Al2 3_455 2_665 62.29(7) no
Al2 Al7 Al2 17_666 2_665 109.29(7) no
Al2 Al7 Al2 18_456 2_665 149.92(12) no

loop_
_geom_bond_atom_site_label_1
_geom_bond_atom_site_label_2
_geom_bond_site_symmetry_2
_geom_bond_distance
_geom_bond_publ_flag
Gd Al1 2_655 3.0681(14) n
Gd Al1 24_655 3.0681(14) ?
Gd Al4 8_665 3.1069(11) n
Gd Al4 1_545 3.1069(11) ?
Gd Al5 1_545 3.1350(4) n
Gd Al5 14 3.1350(4) ?
Gd Al3 . 3.265(2) n
Gd Al6 22 3.2650(6) n
Gd Al6 1_545 3.2650(6) ?
Gd Al3 13_655 3.283(2) ?
Gd Al1 23_665 3.3564(15) ?
Gd Al1 1_545 3.3564(15) ?
Ta1 Al7 1_655 2.6181(5) n
Ta1 Al7 2_655 2.6181(5) ?
Ta1 Al4 1_545 2.716(2) n
Ta1 Al4 8_665 2.716(2) ?
Ta1 Al2 18_556 2.7168(19) n
Ta1 Al2 3 2.7168(19) ?
Ta1 Al1 1_545 2.7490(14) n
Ta1 Al1 8_665 2.7490(14) ?
Ta1 Al1 23_665 2.7490(14) ?
Ta1 Al1 16_546 2.7490(14) ?
Ta1 Gd 16_556 3.5336(6) n
Ta2 Al2 14_445 2.7135(19) n
Ta2 Al2 2_665 2.7135(19) ?
Ta2 Al2 1_545 2.7135(19) ?
Ta2 Al2 13_565 2.7135(19) ?
Ta2 Al2 15_655 2.7135(19) ?
Ta2 Al2 3_455 2.7135(19) ?
Ta2 Al3 15 2.8824(19) n
Ta2 Al3 3 2.8824(19) ?
Ta2 Al3 . 2.8824(19) ?
Ta2 Al3 2 2.8824(19) ?
Ta2 Al3 14 2.8824(19) ?
Ta2 Al3 13 2.8824(19) ?
Al1 Al6 . 2.7335(15) n
Al1 Ta1 1_565 2.7490(14) ?
Al1 Al4 3_565 2.750(2) ?
Al1 Al2 3_565 2.7611(18) ?
Al1 Al7 2_665 2.858(2) ?
Al1 Al4 . 2.859(2) ?
Al1 Al3 3_665 2.919(2) ?
Al1 Gd 3_665 3.0681(14) ?
Al1 Gd 1_565 3.3564(15) ?
Al2 Ta2 1_565 2.7135(19) ?
Al2 Ta1 2 2.7168(19) ?
Al2 Al1 22_455 2.7611(18) n
Al2 Al1 2_665 2.7611(18) ?
Al2 Al3 14_565 2.802(3) n
Al2 Al3 3_565 2.914(2) ?
Al2 Al3 1_565 2.914(2) n?
Al2 Al7 3_565 2.9548(19) n
Al2 Al7 2_565 2.9548(19) ?
Al2 Gd 2 3.482(2) ?
Al3 Al5 13_665 2.7525(19) n
Al3 Al5 2_655 2.7525(19) ?
Al3 Al2 15_655 2.802(3) ?
Al3 Al2 2_665 2.9139(19) ?
Al3 Al2 1_545 2.9139(19) no
Al3 Al1 24_655 2.919(2) n
Al3 Al1 2_655 2.919(2) n
Al3 Gd 13_655 3.283(2) no
Al4 Ta1 1_565 2.716(2) no
Al4 Al1 2_665 2.750(2) n
Al4 Al1 17_666 2.750(2) n
Al4 Al6 . 2.858(2) n
Al4 Al6 16_556 2.858(2) no
Al4 Al1 16_556 2.859(2) no
Al4 Al4 8_675 2.860(4) n
Al4 Gd 16_566 3.1069(11) no
Al4 Gd 1_565 3.1069(11) no
Al5 Al3 13_665 2.7525(19) no
Al5 Al3 3_665 2.7525(19) no
Al5 Al6 10_665 2.790(2) n
Al5 Al6 . 2.790(2) no
Al5 Al5 3_565 2.871(3) n
Al5 Al5 2_665 2.871(3) no
Al5 Gd 1_565 3.1350(4) no
Al5 Gd 15 3.1350(4) no
Al5 Gd 13_665 3.4178(5) no
Al5 Gd 3_665 3.4178(5) no
Al6 Al1 2_665 2.7335(15) n
Al6 Al1 3_565 2.7335(15) no
Al6 Al5 2_665 2.790(2) no
Al6 Al5 3_565 2.790(2) no
Al6 Al4 2_665 2.858(2) no
Al6 Al4 3_565 2.858(2) no
Al6 Gd 2 3.2650(6) no
Al6 Gd 1_565 3.2650(6) no
Al6 Gd 3_665 3.2650(6) no
Al7 Ta1 1_455 2.6181(5) no
Al7 Ta1 3_665 2.6181(5) no
Al7 Al7 2 2.856(5) n
Al7 Al7 3 2.856(5) no
Al7 Al1 18_566 2.858(2) n
Al7 Al1 23_565 2.858(2) no
Al7 Al1 3_565 2.858(2) no
Al7 Al1 8_565 2.858(2) no
Al7 Al2 3_455 2.9548(19) no
Al7 Al2 17_666 2.9548(19) no
Al7 Al2 18_456 2.9548(19) no
Al7 Al2 2_665 2.9548(19) no
